data_7150828
loop_
_publ_author_name
'Umemoto, Tadashi'
'Okamoto, Akimitsu'

_publ_section_title
;
 Synthesis and characterization of the 5-methyl-2&#x2032;-deoxycytidine
 glycol--dioxoosmium--bipyridine ternary complex in DNA
;
_journal_issue 2
_journal_name_full 'Organic &amp;  Biomolecular Chemistry'
_journal_page_first 269
_journal_page_last 271
_journal_paper_doi 10.1039/b716400a
_journal_volume 6
_journal_year 2008
_chemical_absolute_configuration rmad
_chemical_formula_moiety 'C20 H22 N4 O9 Os, 4(H2 O)'
_chemical_formula_sum 'C20 H30 N4 O13 Os'
_chemical_formula_weight 724.68
_chemical_name_systematic
;
?
;
_space_group_IT_number 4
_symmetry_cell_setting monoclinic
_symmetry_space_group_name_Hall 'P 2yb'
_symmetry_space_group_name_H-M 'P 1 21 1'
_atom_sites_solution_hydrogens difmap
_atom_sites_solution_primary direct
_atom_sites_solution_secondary difmap
_audit_creation_method SHELXL-97
_cell_angle_alpha 90.00
_cell_angle_beta 97.2644(18)
_cell_angle_gamma 90.00
_cell_formula_units_Z 2
_cell_length_a 11.4747(13)
_cell_length_b 6.7238(7)
_cell_length_c 15.8519(19)
_cell_measurement_reflns_used 5797
_cell_measurement_temperature 90
_cell_measurement_theta_max 32.5967
_cell_measurement_theta_min 1.7890
_cell_volume 1213.2(2)
_computing_cell_refinement 'CrystalClear (Rigaku/MSC Inc., 2005)'
_computing_data_collection 'CrystalClear (Rigaku/MSC Inc., 2005)'
_computing_data_reduction 'CrystalClear (Rigaku/MSC Inc., 2005)'
_computing_molecular_graphics ORTEP-3
_computing_publication_material SHELXL-97
_computing_structure_refinement 'SHELXL-97 (Sheldrick, 1997)'
_computing_structure_solution SIR-2004
_diffrn_ambient_temperature 90
_diffrn_detector_area_resol_mean 28.5714
_diffrn_measured_fraction_theta_full 0.989
_diffrn_measured_fraction_theta_max 0.989
_diffrn_measurement_details
;
scan:
Number of images: 60
Slice: -10.0000 - 20.0000
Image width: 0.5000
Exp time: 16.0000
Rotation axis: Omega
Omega: 0.0000
Chi: 0.0000
Phi: 0.0000
XTD: 40.0387
2theta: 20.0786
scan:
Number of images: 60
Slice: 20.0000 - 50.0000
Image width: 0.5000
Exp time: 16.0000
Rotation axis: Omega
Omega: 0.0000
Chi: 20.0000
Phi: 0.0000
XTD: 40.0387
2theta: 20.0786
scan:
Number of images: 344
Slice: -70.0000 - 102.0000
Image width: 0.5000
Exp time: 16.0000
Rotation axis: Omega
Omega: 0.0000
Chi: 50.0000
Phi: 90.0000
XTD: 40.0387
2theta: 20.0786
scan:
Number of images: 360
Slice: -70.0000 - 110.0000
Image width: 0.5000
Exp time: 16.0000
Rotation axis: Omega
Omega: 0.0000
Chi: 50.0000
Phi: 180.0000
XTD: 40.0387
2theta: 20.0786
scan:
Number of images: 360
Slice: -70.0000 - 110.0000
Image width: 0.5000
Exp time: 16.0000
Rotation axis: Omega
Omega: 0.0000
Chi: 50.0000
Phi: 135.0000
XTD: 40.0387
2theta: 20.0786

;
_diffrn_measurement_device_details
;
AFC8: Eulerian 3-circle
;
_diffrn_measurement_device_type
;
Rigaku AFC-8 with Saturn70 CCD detector
;
_diffrn_measurement_method \w-scan
_diffrn_orient_matrix_type d*Trek
_diffrn_orient_matrix_UB_11 0.0040
_diffrn_orient_matrix_UB_12 0.0482
_diffrn_orient_matrix_UB_13 0.0733
_diffrn_orient_matrix_UB_21 0.1480
_diffrn_orient_matrix_UB_22 0.0072
_diffrn_orient_matrix_UB_23 -0.0128
_diffrn_orient_matrix_UB_31 -0.0052
_diffrn_orient_matrix_UB_32 0.0571
_diffrn_orient_matrix_UB_33 -0.0276
_diffrn_radiation_monochromator cofocal
_diffrn_radiation_source 'fine-focus rotating anode'
_diffrn_radiation_type MoK\a
_diffrn_radiation_wavelength 0.71073
_diffrn_reflns_av_R_equivalents 0.0308
_diffrn_reflns_av_sigmaI/netI 0.0531
_diffrn_reflns_limit_h_max 14
_diffrn_reflns_limit_h_min -16
_diffrn_reflns_limit_k_max 9
_diffrn_reflns_limit_k_min -9
_diffrn_reflns_limit_l_max 22
_diffrn_reflns_limit_l_min -22
_diffrn_reflns_number 21152
_diffrn_reflns_theta_full 31.00
_diffrn_reflns_theta_max 31.00
_diffrn_reflns_theta_min 1.79
_diffrn_standards_number 0
_exptl_absorpt_coefficient_mu 5.333
_exptl_absorpt_correction_T_max 0.9489
_exptl_absorpt_correction_T_min 0.6292
_exptl_absorpt_correction_type numerical
_exptl_absorpt_process_details
;
Numabs (Higashi, 1999)
Numabs, Numerical Absorption Correction,
Rigaku Corporation, Tokyo, Japan.
;
_exptl_crystal_colour brown
_exptl_crystal_density_diffrn 1.984
_exptl_crystal_density_method 'not measured'
_exptl_crystal_description needle
_exptl_crystal_F_000 716
_exptl_crystal_size_max 0.46
_exptl_crystal_size_mid 0.03
_exptl_crystal_size_min 0.02
_refine_diff_density_max 1.877
_refine_diff_density_min -0.799
_refine_diff_density_rms 0.101
_refine_ls_abs_structure_details 'Flack H D (1983), Acta Cryst. A39, 876-881'
_refine_ls_abs_structure_Flack -0.009(5)
_refine_ls_extinction_method none
_refine_ls_goodness_of_fit_ref 1.013
_refine_ls_hydrogen_treatment constr
_refine_ls_matrix_type full
_refine_ls_number_parameters 357
_refine_ls_number_reflns 7525
_refine_ls_number_restraints 1
_refine_ls_restrained_S_all 1.013
_refine_ls_R_factor_all 0.0212
_refine_ls_R_factor_gt 0.0176
_refine_ls_shift/su_max 0.001
_refine_ls_shift/su_mean 0.000
_refine_ls_structure_factor_coef Fsqd
_refine_ls_weighting_details 'calc w=1/[\s^2^(Fo^2^)+(0.0069P)^2^] where P=(Fo^2^+2Fc^2^)/3'
_refine_ls_weighting_scheme calc
_refine_ls_wR_factor_gt 0.0450
_refine_ls_wR_factor_ref 0.0456
_reflns_number_gt 6583
_reflns_number_total 7525
_reflns_threshold_expression I>2\s(I)
_cod_data_source_file b716400a.txt
_cod_data_source_block Os-complex
_cod_original_sg_symbol_H-M 'P 21'
_cod_database_code 7150828

loop_
_symmetry_equiv_pos_as_xyz
'x, y, z'
'-x, y+1/2, -z'

loop_
_atom_site_label
_atom_site_type_symbol
_atom_site_fract_x
_atom_site_fract_y
_atom_site_fract_z
_atom_site_U_iso_or_equiv
_atom_site_adp_type
_atom_site_occupancy
_atom_site_symmetry_multiplicity
_atom_site_calc_flag
_atom_site_refinement_flags
_atom_site_disorder_assembly
_atom_site_disorder_group
Os1 Os 0.207476(8) 0.55103(5) 0.166448(6) 0.00655(3) Uani 1 1 d . . .
O1 O 0.2999(2) 0.1399(3) 0.43479(14) 0.0117(5) Uani 1 1 d . . .
O2 O 0.4089(2) 0.6787(4) 0.52381(14) 0.0184(6) Uani 1 1 d . . .
O3 O 0.4798(2) 0.8836(4) 0.26359(16) 0.0184(6) Uani 1 1 d . . .
O4 O 0.38200(15) 0.5430(9) 0.18687(11) 0.0083(4) Uani 1 1 d . . .
O5 O 0.22124(17) 0.5254(7) 0.29087(12) 0.0136(8) Uani 1 1 d . . .
O6 O 0.1635(3) 0.1596(4) 0.59226(15) 0.0178(6) Uani 1 1 d . . .
H6H H 0.1730 0.0385 0.6041 0.027 Uiso 1 1 calc R . .
O7 O 0.0746(2) 0.1365(4) 0.31517(16) 0.0206(6) Uani 1 1 d . . .
H7H H 0.1276 0.2180 0.3071 0.031 Uiso 1 1 calc R . .
O8 O 0.1913(3) 0.2948(7) 0.1502(2) 0.0132(8) Uani 1 1 d . . .
O9 O 0.1989(3) 0.8103(7) 0.16450(19) 0.0103(8) Uani 1 1 d . . .
N1 N 0.3563(2) 0.4677(4) 0.41334(18) 0.0087(6) Uani 1 1 d . . .
N2 N 0.4368(2) 0.7815(4) 0.39091(17) 0.0119(6) Uani 1 1 d . . .
H2N H 0.4539 0.9009 0.4115 0.014 Uiso 1 1 calc R . .
N3 N 0.1802(2) 0.5661(10) 0.03186(13) 0.0077(6) Uani 1 1 d . . .
N4 N 0.02243(18) 0.5543(11) 0.13945(13) 0.0083(4) Uani 1 1 d . . .
C1 C 0.4003(3) 0.6400(5) 0.4476(2) 0.0112(7) Uani 1 1 d . . .
C2 C 0.4483(3) 0.7515(5) 0.3066(2) 0.0109(7) Uani 1 1 d . . .
C3 C 0.4258(2) 0.5406(12) 0.27562(16) 0.0086(7) Uani 1 1 d . . .
C4 C 0.3320(3) 0.4415(5) 0.32096(19) 0.0083(6) Uani 1 1 d . . .
H4 H 0.3302 0.2961 0.3076 0.010 Uiso 1 1 calc R . .
C5 C 0.3006(3) 0.3352(5) 0.4692(2) 0.0090(6) Uani 1 1 d . . .
H5 H 0.3468 0.3358 0.5271 0.011 Uiso 1 1 calc R . .
C6 C 0.1738(3) 0.3834(5) 0.4766(2) 0.0108(7) Uani 1 1 d . . .
H6A H 0.1317 0.4293 0.4217 0.013 Uiso 1 1 calc R . .
H6B H 0.1670 0.4855 0.5207 0.013 Uiso 1 1 calc R . .
C7 C 0.1282(3) 0.1818(5) 0.5024(2) 0.0119(7) Uani 1 1 d . . .
H7 H 0.0410 0.1707 0.4877 0.014 Uiso 1 1 calc R . .
C8 C 0.1930(2) 0.0402(12) 0.45000(18) 0.0130(7) Uani 1 1 d . . .
H8 H 0.2147 -0.0812 0.4849 0.016 Uiso 1 1 calc R . .
C9 C 0.1250(3) -0.0256(5) 0.3652(2) 0.0186(8) Uani 1 1 d . . .
H9A H 0.1787 -0.0994 0.3323 0.022 Uiso 1 1 calc R . .
H9B H 0.0615 -0.1177 0.3767 0.022 Uiso 1 1 calc R . .
C10 C 0.5425(3) 0.4264(6) 0.2885(2) 0.0148(7) Uani 1 1 d . . .
H10A H 0.5759 0.4333 0.3485 0.022 Uiso 1 1 calc R . .
H10B H 0.5975 0.4860 0.2533 0.022 Uiso 1 1 calc R . .
H10C H 0.5287 0.2871 0.2721 0.022 Uiso 1 1 calc R . .
C11 C 0.0658(2) 0.5553(11) -0.00415(15) 0.0076(5) Uani 1 1 d . . .
C12 C 0.2670(3) 0.5742(8) -0.01746(18) 0.0093(8) Uani 1 1 d . . .
H12 H 0.3460 0.5855 0.0084 0.011 Uiso 1 1 calc R . .
C13 C 0.2435(3) 0.5665(11) -0.10590(17) 0.0116(7) Uani 1 1 d . . .
H13 H 0.3057 0.5688 -0.1401 0.014 Uiso 1 1 calc R . .
C14 C 0.1271(2) 0.5552(11) -0.14310(15) 0.0108(5) Uani 1 1 d . . .
H14 H 0.1090 0.5535 -0.2033 0.013 Uiso 1 1 calc R . .
C15 C 0.0376(2) 0.5464(11) -0.09195(16) 0.0096(5) Uani 1 1 d . . .
H15 H -0.0420 0.5344 -0.1166 0.012 Uiso 1 1 calc R . .
C16 C -0.0220(2) 0.5537(13) 0.05590(15) 0.0079(5) Uani 1 1 d . . .
C17 C -0.0505(2) 0.5602(11) 0.19964(17) 0.0114(6) Uani 1 1 d . . .
H17 H -0.0180 0.5614 0.2578 0.014 Uiso 1 1 calc R . .
C18 C -0.1705(3) 0.5645(11) 0.17928(18) 0.0135(7) Uani 1 1 d . . .
H18 H -0.2203 0.5682 0.2228 0.016 Uiso 1 1 calc R . .
C19 C -0.2178(2) 0.5634(12) 0.09441(18) 0.0132(7) Uani 1 1 d . . .
H19 H -0.3005 0.5665 0.0790 0.016 Uiso 1 1 calc R . .
C20 C -0.1422(2) 0.5576(11) 0.03134(16) 0.0107(5) Uani 1 1 d . . .
H20 H -0.1730 0.5564 -0.0272 0.013 Uiso 1 1 calc R . .
O1W O 0.4975(3) 0.2785(6) 0.0866(3) 0.0299(9) Uani 1 1 d . . .
O2W O 0.2696(2) 0.4614(4) 0.69458(15) 0.0170(6) Uani 1 1 d . . .
O3W O -0.1348(2) 0.2809(4) 0.36224(16) 0.0196(6) Uani 1 1 d . . .
O4W O 0.5348(4) 0.3796(6) -0.0765(3) 0.0463(14) Uani 1 1 d . . .

loop_
_atom_site_aniso_label
_atom_site_aniso_U_11
_atom_site_aniso_U_22
_atom_site_aniso_U_33
_atom_site_aniso_U_23
_atom_site_aniso_U_13
_atom_site_aniso_U_12
Os1 0.00606(4) 0.00762(5) 0.00562(5) 0.00017(11) -0.00058(3) -0.00034(12)
O1 0.0128(12) 0.0095(12) 0.0141(12) -0.0021(10) 0.0065(9) -0.0007(10)
O2 0.0287(15) 0.0198(14) 0.0061(11) -0.0051(11) -0.0006(10) -0.0062(12)
O3 0.0227(14) 0.0160(14) 0.0156(13) 0.0026(11) -0.0005(11) -0.0092(11)
O4 0.0065(8) 0.0122(12) 0.0058(8) 0.005(2) -0.0010(6) -0.0001(19)
O5 0.0059(9) 0.030(2) 0.0053(9) 0.0038(13) -0.0003(7) 0.0011(13)
O6 0.0283(15) 0.0139(14) 0.0115(12) 0.0022(10) 0.0035(11) -0.0004(13)
O7 0.0157(13) 0.0296(16) 0.0158(13) 0.0039(11) -0.0011(11) -0.0039(11)
O8 0.0116(17) 0.0081(19) 0.0184(16) 0.0020(14) -0.0034(13) 0.0000(13)
O9 0.0130(17) 0.0070(19) 0.0105(15) -0.0021(12) 0.0006(12) -0.0005(12)
N1 0.0073(14) 0.0114(14) 0.0071(14) -0.0002(11) 0.0003(11) -0.0011(11)
N2 0.0158(15) 0.0086(14) 0.0107(14) -0.0012(11) -0.0008(11) -0.0033(12)
N3 0.0096(10) 0.0085(17) 0.0047(9) 0.0005(18) 0.0001(8) 0.0003(18)
N4 0.0071(9) 0.0090(11) 0.0086(10) 0.001(3) 0.0005(7) 0.000(3)
C1 0.0093(16) 0.0143(18) 0.0097(17) 0.0037(14) 0.0001(13) -0.0013(14)
C2 0.0102(15) 0.0125(18) 0.0096(15) 0.0016(13) -0.0011(12) -0.0030(13)
C3 0.0078(11) 0.0133(19) 0.0046(11) -0.005(2) 0.0000(8) 0.000(2)
C4 0.0072(14) 0.0128(17) 0.0047(14) -0.0027(13) -0.0008(11) -0.0005(13)
C5 0.0124(16) 0.0082(16) 0.0067(15) 0.0017(12) 0.0017(12) -0.0007(13)
C6 0.0114(16) 0.0119(17) 0.0096(16) 0.0019(13) 0.0033(12) -0.0002(13)
C7 0.0116(15) 0.0122(16) 0.0117(15) -0.0010(14) 0.0011(12) -0.0002(14)
C8 0.0122(12) 0.015(2) 0.0121(12) -0.005(3) 0.0016(10) -0.003(3)
C9 0.0200(19) 0.021(2) 0.0147(18) -0.0049(15) 0.0017(15) -0.0041(15)
C10 0.0121(17) 0.0190(19) 0.0129(17) 0.0038(14) 0.0005(13) 0.0056(14)
C11 0.0085(11) 0.0050(12) 0.0089(11) 0.001(3) 0.0000(9) 0.002(3)
C12 0.0097(12) 0.005(2) 0.0131(13) 0.0008(16) 0.0001(10) 0.0018(15)
C13 0.0143(13) 0.012(2) 0.0086(12) 0.002(2) 0.0032(10) 0.002(2)
C14 0.0161(13) 0.0104(13) 0.0054(11) -0.001(3) -0.0004(9) -0.002(3)
C15 0.0111(12) 0.0072(13) 0.0093(12) -0.005(3) -0.0035(9) -0.001(3)
C16 0.0081(11) 0.0058(11) 0.0093(11) -0.001(3) -0.0004(9) 0.000(3)
C17 0.0133(12) 0.0121(16) 0.0088(11) 0.001(3) 0.0022(9) -0.003(3)
C18 0.0109(12) 0.015(2) 0.0155(13) 0.002(3) 0.0046(10) -0.002(2)
C19 0.0083(12) 0.0106(19) 0.0196(14) 0.002(3) -0.0021(10) 0.000(2)
C20 0.0103(12) 0.0085(13) 0.0123(12) -0.004(3) -0.0019(9) 0.001(3)
O1W 0.041(2) 0.026(2) 0.0260(19) 0.0095(16) 0.0167(15) 0.0148(17)
O2W 0.0167(13) 0.0202(14) 0.0142(12) -0.0018(11) 0.0024(10) 0.0031(11)
O3W 0.0259(15) 0.0115(13) 0.0216(14) -0.0015(11) 0.0037(11) 0.0018(11)
O4W 0.077(3) 0.049(3) 0.0175(18) 0.0122(18) 0.024(2) 0.044(2)

loop_
_atom_type_symbol
_atom_type_description
_atom_type_scat_dispersion_real
_atom_type_scat_dispersion_imag
_atom_type_scat_source
C C 0.0033 0.0016 'International Tables Vol C Tables 4.2.6.8 and 6.1.1.4'
H H 0.0000 0.0000 'International Tables Vol C Tables 4.2.6.8 and 6.1.1.4'
N N 0.0061 0.0033 'International Tables Vol C Tables 4.2.6.8 and 6.1.1.4'
O O 0.0106 0.0060 'International Tables Vol C Tables 4.2.6.8 and 6.1.1.4'
Os Os -1.2165 7.6030 'International Tables Vol C Tables 4.2.6.8 and 6.1.1.4'

loop_
_geom_angle_atom_site_label_1
_geom_angle_atom_site_label_2
_geom_angle_atom_site_label_3
_geom_angle
_geom_angle_site_symmetry_1
_geom_angle_site_symmetry_3
_geom_angle_publ_flag
O9 Os1 O8 167.54(10) . . ?
O9 Os1 O5 95.87(17) . . ?
O8 Os1 O5 93.16(18) . . ?
O9 Os1 O4 94.8(2) . . ?
O8 Os1 O4 94.8(2) . . ?
O5 Os1 O4 83.27(8) . . ?
O9 Os1 N4 86.1(2) . . ?
O8 Os1 N4 84.0(2) . . ?
O5 Os1 N4 98.93(8) . . ?
O4 Os1 N4 177.52(14) . . ?
O9 Os1 N3 86.2(2) . . ?
O8 Os1 N3 84.2(2) . . ?
O5 Os1 N3 175.53(16) . . ?
O4 Os1 N3 100.53(8) . . ?
N4 Os1 N3 77.22(8) . . ?
C5 O1 C8 109.1(3) . . ?
C3 O4 Os1 112.39(15) . . ?
C4 O5 Os1 109.11(18) . . ?
C7 O6 H6H 109.5 . . ?
C9 O7 H7H 109.5 . . ?
C1 N1 C5 116.8(3) . . ?
C1 N1 C4 121.2(3) . . ?
C5 N1 C4 119.3(3) . . ?
C2 N2 C1 126.5(3) . . ?
C2 N2 H2N 116.8 . . ?
C1 N2 H2N 116.8 . . ?
C12 N3 C11 120.2(2) . . ?
C12 N3 Os1 124.19(18) . . ?
C11 N3 Os1 115.49(18) . . ?
C17 N4 C16 120.1(2) . . ?
C17 N4 Os1 123.73(17) . . ?
C16 N4 Os1 116.18(16) . . ?
O2 C1 N1 123.8(3) . . ?
O2 C1 N2 119.4(3) . . ?
N1 C1 N2 116.7(3) . . ?
O3 C2 N2 121.0(3) . . ?
O3 C2 C3 124.0(3) . . ?
N2 C2 C3 114.8(3) . . ?
O4 C3 C2 109.4(5) . . ?
O4 C3 C4 106.7(3) . . ?
C2 C3 C4 111.1(3) . . ?
O4 C3 C10 109.2(3) . . ?
C2 C3 C10 108.4(3) . . ?
C4 C3 C10 112.0(5) . . ?
O5 C4 N1 109.7(3) . . ?
O5 C4 C3 108.9(3) . . ?
N1 C4 C3 111.3(3) . . ?
O5 C4 H4 109.0 . . ?
N1 C4 H4 109.0 . . ?
C3 C4 H4 109.0 . . ?
O1 C5 N1 108.2(3) . . ?
O1 C5 C6 105.7(3) . . ?
N1 C5 C6 114.7(3) . . ?
O1 C5 H5 109.4 . . ?
N1 C5 H5 109.4 . . ?
C6 C5 H5 109.4 . . ?
C5 C6 C7 101.4(3) . . ?
C5 C6 H6A 111.5 . . ?
C7 C6 H6A 111.5 . . ?
C5 C6 H6B 111.5 . . ?
C7 C6 H6B 111.5 . . ?
H6A C6 H6B 109.3 . . ?
O6 C7 C8 112.4(3) . . ?
O6 C7 C6 107.1(3) . . ?
C8 C7 C6 101.6(4) . . ?
O6 C7 H7 111.7 . . ?
C8 C7 H7 111.7 . . ?
C6 C7 H7 111.7 . . ?
O1 C8 C7 106.6(5) . . ?
O1 C8 C9 109.7(3) . . ?
C7 C8 C9 115.5(3) . . ?
O1 C8 H8 108.3 . . ?
C7 C8 H8 108.3 . . ?
C9 C8 H8 108.3 . . ?
O7 C9 C8 113.1(4) . . ?
O7 C9 H9A 109.0 . . ?
C8 C9 H9A 109.0 . . ?
O7 C9 H9B 109.0 . . ?
C8 C9 H9B 109.0 . . ?
H9A C9 H9B 107.8 . . ?
C3 C10 H10A 109.5 . . ?
C3 C10 H10B 109.5 . . ?
H10A C10 H10B 109.5 . . ?
C3 C10 H10C 109.5 . . ?
H10A C10 H10C 109.5 . . ?
H10B C10 H10C 109.5 . . ?
N3 C11 C15 120.7(2) . . ?
N3 C11 C16 115.5(2) . . ?
C15 C11 C16 123.7(2) . . ?
N3 C12 C13 121.3(3) . . ?
N3 C12 H12 119.3 . . ?
C13 C12 H12 119.3 . . ?
C14 C13 C12 118.8(3) . . ?
C14 C13 H13 120.6 . . ?
C12 C13 H13 120.6 . . ?
C15 C14 C13 119.7(2) . . ?
C15 C14 H14 120.1 . . ?
C13 C14 H14 120.1 . . ?
C14 C15 C11 119.1(2) . . ?
C14 C15 H15 120.4 . . ?
C11 C15 H15 120.4 . . ?
N4 C16 C20 120.8(2) . . ?
N4 C16 C11 115.3(2) . . ?
C20 C16 C11 123.9(2) . . ?
N4 C17 C18 121.9(2) . . ?
N4 C17 H17 119.1 . . ?
C18 C17 H17 119.1 . . ?
C17 C18 C19 119.1(3) . . ?
C17 C18 H18 120.5 . . ?
C19 C18 H18 120.5 . . ?
C18 C19 C20 119.3(3) . . ?
C18 C19 H19 120.3 . . ?
C20 C19 H19 120.3 . . ?
C16 C20 C19 118.9(2) . . ?
C16 C20 H20 120.6 . . ?
C19 C20 H20 120.6 . . ?

loop_
_geom_bond_atom_site_label_1
_geom_bond_atom_site_label_2
_geom_bond_distance
_geom_bond_site_symmetry_2
_geom_bond_publ_flag
Os1 O9 1.746(5) . ?
Os1 O8 1.749(5) . ?
Os1 O5 1.966(2) . ?
Os1 O4 1.9886(18) . ?
Os1 N4 2.112(2) . ?
Os1 N3 2.119(2) . ?
O1 C5 1.422(4) . ?
O1 C8 1.445(5) . ?
O2 C1 1.228(4) . ?
O3 C2 1.203(4) . ?
O4 C3 1.433(3) . ?
O5 C4 1.417(4) . ?
O6 C7 1.439(4) . ?
O6 H6H 0.8400 . ?
O7 C9 1.427(4) . ?
O7 H7H 0.8400 . ?
N1 C1 1.350(4) . ?
N1 C5 1.459(4) . ?
N1 C4 1.466(4) . ?
N2 C2 1.374(4) . ?
N2 C1 1.408(4) . ?
N2 H2N 0.8800 . ?
N3 C12 1.343(3) . ?
N3 C11 1.365(3) . ?
N4 C17 1.347(3) . ?
N4 C16 1.358(3) . ?
C2 C3 1.512(8) . ?
C3 C4 1.521(5) . ?
C3 C10 1.535(6) . ?
C4 H4 1.0000 . ?
C5 C6 1.509(4) . ?
C5 H5 1.0000 . ?
C6 C7 1.527(5) . ?
C6 H6A 0.9900 . ?
C6 H6B 0.9900 . ?
C7 C8 1.519(6) . ?
C7 H7 1.0000 . ?
C8 C9 1.531(5) . ?
C8 H8 1.0000 . ?
C9 H9A 0.9900 . ?
C9 H9B 0.9900 . ?
C10 H10A 0.9800 . ?
C10 H10B 0.9800 . ?
C10 H10C 0.9800 . ?
C11 C15 1.390(3) . ?
C11 C16 1.471(3) . ?
C12 C13 1.395(4) . ?
C12 H12 0.9500 . ?
C13 C14 1.392(4) . ?
C13 H13 0.9500 . ?
C14 C15 1.388(4) . ?
C14 H14 0.9500 . ?
C15 H15 0.9500 . ?
C16 C20 1.385(3) . ?
C17 C18 1.374(4) . ?
C17 H17 0.9500 . ?
C18 C19 1.386(4) . ?
C18 H18 0.9500 . ?
C19 C20 1.405(4) . ?
C19 H19 0.9500 . ?
C20 H20 0.9500 . ?

loop_
_geom_torsion_atom_site_label_1
_geom_torsion_atom_site_label_2
_geom_torsion_atom_site_label_3
_geom_torsion_atom_site_label_4
_geom_torsion
_geom_torsion_site_symmetry_1
_geom_torsion_site_symmetry_2
_geom_torsion_site_symmetry_3
_geom_torsion_site_symmetry_4
_geom_torsion_publ_flag
O9 Os1 O4 C3 90.5(5) . . . . ?
O8 Os1 O4 C3 -97.4(5) . . . . ?
O5 Os1 O4 C3 -4.8(5) . . . . ?
N4 Os1 O4 C3 -158(6) . . . . ?
N3 Os1 O4 C3 177.6(5) . . . . ?
O9 Os1 O5 C4 -116.3(3) . . . . ?
O8 Os1 O5 C4 72.3(3) . . . . ?
O4 Os1 O5 C4 -22.1(3) . . . . ?
N4 Os1 O5 C4 156.7(3) . . . . ?
N3 Os1 O5 C4 126(3) . . . . ?
O9 Os1 N3 C12 92.1(6) . . . . ?
O8 Os1 N3 C12 -95.8(6) . . . . ?
O5 Os1 N3 C12 -150(3) . . . . ?
O4 Os1 N3 C12 -2.0(6) . . . . ?
N4 Os1 N3 C12 179.0(6) . . . . ?
O9 Os1 N3 C11 -91.6(5) . . . . ?
O8 Os1 N3 C11 80.4(5) . . . . ?
O5 Os1 N3 C11 26(3) . . . . ?
O4 Os1 N3 C11 174.2(5) . . . . ?
N4 Os1 N3 C11 -4.7(5) . . . . ?
O9 Os1 N4 C17 -88.7(6) . . . . ?
O8 Os1 N4 C17 98.9(7) . . . . ?
O5 Os1 N4 C17 6.6(7) . . . . ?
O4 Os1 N4 C17 159(6) . . . . ?
N3 Os1 N4 C17 -175.7(7) . . . . ?
O9 Os1 N4 C16 90.1(6) . . . . ?
O8 Os1 N4 C16 -82.3(6) . . . . ?
O5 Os1 N4 C16 -174.5(6) . . . . ?
O4 Os1 N4 C16 -22(7) . . . . ?
N3 Os1 N4 C16 3.2(6) . . . . ?
C5 N1 C1 O2 9.4(5) . . . . ?
C4 N1 C1 O2 170.8(3) . . . . ?
C5 N1 C1 N2 -170.1(3) . . . . ?
C4 N1 C1 N2 -8.7(5) . . . . ?
C2 N2 C1 O2 170.3(3) . . . . ?
C2 N2 C1 N1 -10.2(5) . . . . ?
C1 N2 C2 O3 179.6(3) . . . . ?
C1 N2 C2 C3 -3.9(5) . . . . ?
Os1 O4 C3 C2 -91.9(4) . . . . ?
Os1 O4 C3 C4 28.4(7) . . . . ?
Os1 O4 C3 C10 149.7(3) . . . . ?
O3 C2 C3 O4 -32.6(4) . . . . ?
N2 C2 C3 O4 151.0(3) . . . . ?
O3 C2 C3 C4 -150.2(3) . . . . ?
N2 C2 C3 C4 33.4(4) . . . . ?
O3 C2 C3 C10 86.3(4) . . . . ?
N2 C2 C3 C10 -90.1(3) . . . . ?
Os1 O5 C4 N1 165.7(2) . . . . ?
Os1 O5 C4 C3 43.7(4) . . . . ?
C1 N1 C4 O5 -82.3(4) . . . . ?
C5 N1 C4 O5 78.6(4) . . . . ?
C1 N1 C4 C3 38.4(5) . . . . ?
C5 N1 C4 C3 -160.7(4) . . . . ?
O4 C3 C4 O5 -47.1(6) . . . . ?
C2 C3 C4 O5 72.1(3) . . . . ?
C10 C3 C4 O5 -166.6(3) . . . . ?
O4 C3 C4 N1 -168.2(4) . . . . ?
C2 C3 C4 N1 -49.0(4) . . . . ?
C10 C3 C4 N1 72.3(5) . . . . ?
C8 O1 C5 N1 -144.3(3) . . . . ?
C8 O1 C5 C6 -21.0(3) . . . . ?
C1 N1 C5 O1 -158.6(3) . . . . ?
C4 N1 C5 O1 39.6(4) . . . . ?
C1 N1 C5 C6 83.7(4) . . . . ?
C4 N1 C5 C6 -78.0(4) . . . . ?
O1 C5 C6 C7 36.8(3) . . . . ?
N1 C5 C6 C7 155.9(3) . . . . ?
C5 C6 C7 O6 80.4(3) . . . . ?
C5 C6 C7 C8 -37.6(3) . . . . ?
C5 O1 C8 C7 -3.8(4) . . . . ?
C5 O1 C8 C9 121.9(4) . . . . ?
O6 C7 C8 O1 -87.8(4) . . . . ?
C6 C7 C8 O1 26.3(4) . . . . ?
O6 C7 C8 C9 150.1(4) . . . . ?
C6 C7 C8 C9 -95.8(5) . . . . ?
O1 C8 C9 O7 -70.6(5) . . . . ?
C7 C8 C9 O7 49.8(6) . . . . ?
C12 N3 C11 C15 2.0(11) . . . . ?
Os1 N3 C11 C15 -174.4(6) . . . . ?
C12 N3 C11 C16 -178.1(7) . . . . ?
Os1 N3 C11 C16 5.5(9) . . . . ?
C11 N3 C12 C13 -1.8(10) . . . . ?
Os1 N3 C12 C13 174.3(5) . . . . ?
N3 C12 C13 C14 1.7(10) . . . . ?
C12 C13 C14 C15 -1.8(10) . . . . ?
C13 C14 C15 C11 2.0(11) . . . . ?
N3 C11 C15 C14 -2.1(11) . . . . ?
C16 C11 C15 C14 178.0(7) . . . . ?
C17 N4 C16 C20 -0.5(13) . . . . ?
Os1 N4 C16 C20 -179.4(6) . . . . ?
C17 N4 C16 C11 177.6(7) . . . . ?
Os1 N4 C16 C11 -1.3(10) . . . . ?
N3 C11 C16 N4 -2.8(11) . . . . ?
C15 C11 C16 N4 177.1(7) . . . . ?
N3 C11 C16 C20 175.2(7) . . . . ?
C15 C11 C16 C20 -4.8(13) . . . . ?
C16 N4 C17 C18 0.4(12) . . . . ?
Os1 N4 C17 C18 179.2(6) . . . . ?
N4 C17 C18 C19 -0.2(12) . . . . ?
C17 C18 C19 C20 0.1(12) . . . . ?
N4 C16 C20 C19 0.4(12) . . . . ?
C11 C16 C20 C19 -177.6(8) . . . . ?
C18 C19 C20 C16 -0.2(12) . . . . ?
